data_7105997
loop_
_publ_author_name
'Michael G. Cushion'
'Philip Mountford'

_publ_section_title
;
 Cationic and charge-neutral calcium tetrahydroborate complexes and their
 use in the controlled ring-opening polymerisation of rac-lactide
;
_journal_name_full Chem.Commun.
_journal_page_first 2276
_journal_paper_doi 10.1039/c0cc04348f
_journal_volume 47
_journal_year 2011
_chemical_formula_moiety 'C20 H44 B1 Ca1 O5, C24 H20 B1'
_chemical_formula_sum 'C44 H64 B2 Ca O5'
_chemical_formula_weight 734.69
_chemical_name_systematic
;
[Ca(BH4)(THF)5][BPh4]
;
_space_group_IT_number 2
_symmetry_cell_setting triclinic
_symmetry_space_group_name_Hall '-P 1'
_symmetry_space_group_name_H-M 'P -1'
_atom_sites_solution_hydrogens geom
_atom_sites_solution_primary direct
_atom_sites_solution_secondary difmap
_cell_angle_alpha 94.1835(10)
_cell_angle_beta 103.4250(9)
_cell_angle_gamma 92.0870(10)
_cell_formula_units_Z 2
_cell_length_a 9.6080(2)
_cell_length_b 14.8383(3)
_cell_length_c 15.2496(3)
_cell_measurement_reflns_used 8531
_cell_measurement_temperature 150
_cell_measurement_theta_max 27
_cell_measurement_theta_min 5
_cell_volume 2105.85(7)
_computing_cell_refinement 'DENZO/SCALEPACK (Otwinowski & Minor, 1997)'
_computing_data_collection 'COLLECT (Nonius, 1997-2001).'
_computing_data_reduction 'DENZO/SCALEPACK (Otwinowski & Minor, 1997)'
_computing_molecular_graphics 'CAMERON (Watkin et al., 1996)'
_computing_publication_material 'CRYSTALS (Betteridge et al., 2003)'
_computing_structure_refinement 'CRYSTALS (Betteridge et al., 2003)'
_computing_structure_solution 'SIR92 (Altomare et al., 1994)'
_diffrn_ambient_temperature 150
_diffrn_measured_fraction_theta_full 0.986
_diffrn_measured_fraction_theta_max 0.984
_diffrn_measurement_device 'Nonius KappaCCD'
_diffrn_measurement_device_type Area
_diffrn_measurement_method \w
_diffrn_radiation_monochromator graphite
_diffrn_radiation_type 'Mo K\a'
_diffrn_radiation_wavelength 0.71073
_diffrn_reflns_av_R_equivalents 0.031
_diffrn_reflns_limit_h_max 12
_diffrn_reflns_limit_h_min -11
_diffrn_reflns_limit_k_max 18
_diffrn_reflns_limit_k_min -19
_diffrn_reflns_limit_l_max 19
_diffrn_reflns_limit_l_min -19
_diffrn_reflns_number 15200
_diffrn_reflns_theta_full 26.377
_diffrn_reflns_theta_max 27.476
_diffrn_reflns_theta_min 5.114
_diffrn_standards_number 0
_exptl_absorpt_coefficient_mu 0.191
_exptl_absorpt_correction_T_max 0.94
_exptl_absorpt_correction_T_min 0.94
_exptl_absorpt_correction_type multi-scan
_exptl_absorpt_process_details 'DENZO/SCALEPACK (Otwinowski & Minor, 1997)'
_exptl_crystal_colour colourless
_exptl_crystal_density_diffrn 1.159
_exptl_crystal_density_method 'not measured'
_exptl_crystal_description block
_exptl_crystal_F_000 796
_exptl_crystal_size_max 0.30
_exptl_crystal_size_mid 0.30
_exptl_crystal_size_min 0.30
_refine_diff_density_max 1.16
_refine_diff_density_min -0.72
_refine_ls_extinction_method None
_refine_ls_goodness_of_fit_ref 1.1028
_refine_ls_hydrogen_treatment mixed
_refine_ls_matrix_type full
_refine_ls_number_parameters 482
_refine_ls_number_reflns 6134
_refine_ls_number_restraints 45
_refine_ls_R_factor_all 0.1082
_refine_ls_R_factor_gt 0.0785
_refine_ls_shift/su_max 0.004605
_refine_ls_structure_factor_coef F
_refine_ls_weighting_details
;
Method, part 1, Chebychev polynomial, (Watkin, 1994, Prince, 1982)
[weight] = 1.0/[A~0~*T~0~(x)+A~1~*T~1~(x) ... +A~n-1~]*T~n-1~(x)]
where A~i~ are the Chebychev coefficients listed below and x= Fcalc/Fmax
Method = Robust Weighting (Prince, 1982)
W = [weight] * [1-(deltaF/6*sigmaF)^2^]^2^
A~i~ are:
1.70 1.39 1.34 0.250 0.256
;
_refine_ls_weighting_scheme calc
_refine_ls_wR_factor_all 0.1119
_refine_ls_wR_factor_gt 0.0858
_refine_ls_wR_factor_ref 0.0815
_reflns_limit_h_max 12
_reflns_limit_h_min -12
_reflns_limit_k_max 19
_reflns_limit_k_min -19
_reflns_limit_l_max 19
_reflns_limit_l_min 0
_reflns_number_gt 6818
_reflns_number_total 9500
_reflns_threshold_expression I>2.0\s(I)
_oxford_diffrn_Wilson_B_factor 3.00
_oxford_diffrn_Wilson_scale 2.76
_oxford_refine_ls_r_factor_ref 0.0723
_oxford_refine_ls_scale 0.6241(15)
_oxford_reflns_number_all 9500
_oxford_reflns_threshold_expression_ref I>3.0\s(I)
_cod_data_source_file C0CC04348F.TXT
_cod_data_source_block COMPOUND_1-BPh4
_cod_depositor_comments
;
The following automatic conversions were performed:

'_symmetry_cell_setting' value 'Triclinic' changed to 'triclinic'
according to the built-in table from CIF Core dictionary named
'cif_core.dic' version 2.4.1 from 2010-06-29.

Automatic conversion script
Id: cif_fix_values 1646 2011-03-28 12:23:43Z adriana 
;
_cod_original_sg_symbol_H-M 'P -1 '
_cod_original_formula_sum 'C44 H64 B2 Ca1 O5'
_cod_database_code 7105997

loop_
_symmetry_equiv_pos_as_xyz
x,y,z
-x,-y,-z

loop_
_atom_site_label
_atom_site_type_symbol
_atom_site_fract_x
_atom_site_fract_y
_atom_site_fract_z
_atom_site_U_iso_or_equiv
_atom_site_occupancy
_atom_site_adp_type
_atom_site_refinement_flags_posn
_atom_site_refinement_flags_adp
_atom_site_refinement_flags_occupancy
_atom_site_disorder_assembly
_atom_site_disorder_group
_oxford_atom_site_special_shape
_atom_site_attached_hydrogens
Ca1 Ca 0.17178(6) 0.21733(4) 0.19228(4) 0.0325 1.0000 Uani D U . . . . .
B1 B -0.0986(4) 0.1641(3) 0.1598(3) 0.0465 1.0000 Uani D . . . . . .
B2 B 0.5026(3) 0.7347(2) 0.2961(2) 0.0308 1.0000 Uani . . . . . . .
O1 O 0.2711(3) 0.1010(2) 0.11708(18) 0.0650 1.0000 Uani . U . . . . .
O2 O 0.2337(2) 0.14218(15) 0.32682(13) 0.0400 1.0000 Uani . . . . . . .
O3 O 0.1447(2) 0.35841(15) 0.26887(15) 0.0399 1.0000 Uani . . . . . . .
O4 O 0.1595(2) 0.29237(18) 0.05527(14) 0.0476 1.0000 Uani . . . . . . .
O5 O 0.41818(19) 0.27187(15) 0.23633(13) 0.0372 1.0000 Uani . . . . . . .
C1 C 0.4101(4) 0.0651(4) 0.1505(4) 0.0850 1.0000 Uani . U . . . . .
C2 C 0.3916(8) -0.0245(5) 0.1244(5) 0.1321 1.0000 Uani . U . . . . .
C3 C 0.2309(7) -0.0456(4) 0.0780(4) 0.0995 1.0000 Uani . U . . . . .
C4 C 0.1997(5) 0.0363(3) 0.0443(3) 0.0676 1.0000 Uani . U . . . . .
C5 C 0.2385(5) 0.1821(3) 0.4164(2) 0.0575 1.0000 Uani . . . . . . .
C6 C 0.1398(4) 0.1246(3) 0.4526(2) 0.0566 1.0000 Uani . . . . . . .
C7 C 0.1398(7) 0.0350(3) 0.4100(3) 0.0829 1.0000 Uani . . . . . . .
C8 C 0.2007(5) 0.0459(3) 0.3268(3) 0.0605 1.0000 Uani . . . . . . .
C9 C 0.0157(3) 0.3843(2) 0.2959(2) 0.0471 1.0000 Uani . . . . . . .
C10 C -0.0087(4) 0.4769(2) 0.2643(2) 0.0487 1.0000 Uani . . . . . . .
C11 C 0.1445(4) 0.5194(2) 0.2841(3) 0.0485 1.0000 Uani . . . . . . .
C12 C 0.2388(4) 0.4402(2) 0.2856(3) 0.0534 1.0000 Uani . . . . . . .
C13 C 0.1957(5) 0.2614(3) -0.0288(2) 0.0591 1.0000 Uani . . . . . . .
C14 C 0.1792(5) 0.3409(3) -0.0836(2) 0.0632 1.0000 Uani . . . . . . .
C15 C 0.0598(6) 0.3885(3) -0.0549(3) 0.0683 1.0000 Uani . . . . . . .
C16 C 0.0731(5) 0.3710(3) 0.0404(3) 0.0683 1.0000 Uani . . . . . . .
C17 C 0.4953(3) 0.3078(3) 0.1739(2) 0.0560 1.0000 Uani . . . . . . .
C18 C 0.6297(3) 0.3550(3) 0.2315(3) 0.0566 1.0000 Uani . . . . . . .
C19 C 0.6629(3) 0.2987(3) 0.3117(2) 0.0473 1.0000 Uani . . . . . . .
C20 C 0.5151(3) 0.2725(2) 0.3244(2) 0.0395 1.0000 Uani . . . . . . .
C21 C 0.5848(3) 0.8354(2) 0.30026(19) 0.0341 1.0000 Uani . . . . . . .
C22 C 0.5608(3) 0.9094(2) 0.3567(2) 0.0432 1.0000 Uani . . . . . . .
C23 C 0.6316(4) 0.9938(2) 0.3618(3) 0.0553 1.0000 Uani . . . . . . .
C24 C 0.7306(4) 1.0073(3) 0.3096(3) 0.0610 1.0000 Uani . . . . . . .
C25 C 0.7573(4) 0.9363(3) 0.2537(3) 0.0538 1.0000 Uani . . . . . . .
C26 C 0.6858(3) 0.8520(2) 0.2493(2) 0.0432 1.0000 Uani . . . . . . .
C27 C 0.6088(3) 0.66806(19) 0.36035(17) 0.0303 1.0000 Uani . . . . . . .
C28 C 0.7585(3) 0.6781(2) 0.37727(18) 0.0327 1.0000 Uani . . . . . . .
C29 C 0.8492(3) 0.6182(2) 0.4257(2) 0.0383 1.0000 Uani . . . . . . .
C30 C 0.7920(3) 0.5443(2) 0.4587(2) 0.0389 1.0000 Uani . . . . . . .
C31 C 0.6450(3) 0.5323(2) 0.4438(2) 0.0406 1.0000 Uani . . . . . . .
C32 C 0.5558(3) 0.5934(2) 0.39660(19) 0.0367 1.0000 Uani . . . . . . .
C33 C 0.4614(3) 0.6865(2) 0.19146(18) 0.0331 1.0000 Uani . . . . . . .
C34 C 0.4130(3) 0.7369(2) 0.1165(2) 0.0420 1.0000 Uani . . . . . . .
C35 C 0.3631(4) 0.6970(3) 0.0286(2) 0.0496 1.0000 Uani . . . . . . .
C36 C 0.3602(4) 0.6044(3) 0.0117(2) 0.0506 1.0000 Uani . . . . . . .
C37 C 0.4098(4) 0.5524(3) 0.0826(2) 0.0515 1.0000 Uani . . . . . . .
C38 C 0.4590(3) 0.5939(2) 0.1707(2) 0.0412 1.0000 Uani . . . . . . .
C39 C 0.3544(3) 0.7494(2) 0.32983(19) 0.0329 1.0000 Uani . . . . . . .
C40 C 0.3500(3) 0.7539(2) 0.4214(2) 0.0423 1.0000 Uani . . . . . . .
C41 C 0.2287(4) 0.7768(3) 0.4513(2) 0.0497 1.0000 Uani . . . . . . .
C42 C 0.1054(3) 0.7959(2) 0.3906(3) 0.0496 1.0000 Uani . . . . . . .
C43 C 0.1040(3) 0.7915(2) 0.2999(3) 0.0481 1.0000 Uani . . . . . . .
C44 C 0.2263(3) 0.7688(2) 0.2705(2) 0.0390 1.0000 Uani . . . . . . .
H1 H -0.221(5) 0.1404(15) 0.1453(13) 0.075(7) 1.0000 Uiso D . . . . . .
H2 H -0.0827(11) 0.2344(17) 0.128(3) 0.075(7) 1.0000 Uiso D . . . . . .
H3 H -0.0491(16) 0.182(3) 0.2396(8) 0.075(7) 1.0000 Uiso D . . . . . .
H4 H -0.0302(14) 0.1085(15) 0.129(3) 0.075(7) 1.0000 Uiso D . . . . . .
H11 H 0.4382 0.0752 0.2145 0.0969 1.0000 Uiso R . . . . . .
H12 H 0.4811 0.0917 0.1248 0.0969 1.0000 Uiso R . . . . . .
H21 H 0.4155 -0.0582 0.1760 0.1260 1.0000 Uiso R . . . . . .
H22 H 0.4499 -0.0409 0.0840 0.1260 1.0000 Uiso R . . . . . .
H31 H 0.2181 -0.0933 0.0312 0.1116 1.0000 Uiso R . . . . . .
H32 H 0.1745 -0.0596 0.1193 0.1116 1.0000 Uiso R . . . . . .
H41 H 0.2369 0.0424 -0.0076 0.0782 1.0000 Uiso R . . . . . .
H42 H 0.0994 0.0436 0.0292 0.0782 1.0000 Uiso R . . . . . .
H51 H 0.2084 0.2424 0.4140 0.0715 1.0000 Uiso R . . . . . .
H52 H 0.3330 0.1824 0.4532 0.0715 1.0000 Uiso R . . . . . .
H61 H 0.1716 0.1248 0.5164 0.0691 1.0000 Uiso R . . . . . .
H62 H 0.0459 0.1460 0.4378 0.0691 1.0000 Uiso R . . . . . .
H71 H 0.0455 0.0076 0.3928 0.1010 1.0000 Uiso R . . . . . .
H72 H 0.1996 -0.0012 0.4503 0.1010 1.0000 Uiso R . . . . . .
H81 H 0.1311 0.0247 0.2734 0.0762 1.0000 Uiso R . . . . . .
H82 H 0.2847 0.0132 0.3303 0.0762 1.0000 Uiso R . . . . . .
H91 H 0.0290 0.3857 0.3597 0.0584 1.0000 Uiso R . . . . . .
H92 H -0.0628 0.3433 0.2675 0.0584 1.0000 Uiso R . . . . . .
H101 H -0.0658 0.5097 0.2974 0.0596 1.0000 Uiso R . . . . . .
H102 H -0.0530 0.4740 0.2015 0.0596 1.0000 Uiso R . . . . . .
H111 H 0.1557 0.5566 0.2378 0.0588 1.0000 Uiso R . . . . . .
H112 H 0.1670 0.5542 0.3408 0.0588 1.0000 Uiso R . . . . . .
H121 H 0.3033 0.4408 0.3432 0.0643 1.0000 Uiso R . . . . . .
H122 H 0.2914 0.4429 0.2402 0.0643 1.0000 Uiso R . . . . . .
H131 H 0.2912 0.2425 -0.0178 0.0748 1.0000 Uiso R . . . . . .
H132 H 0.1316 0.2126 -0.0591 0.0748 1.0000 Uiso R . . . . . .
H141 H 0.1549 0.3227 -0.1466 0.0785 1.0000 Uiso R . . . . . .
H142 H 0.2648 0.3786 -0.0694 0.0785 1.0000 Uiso R . . . . . .
H151 H 0.0690 0.4517 -0.0604 0.0866 1.0000 Uiso R . . . . . .
H152 H -0.0301 0.3647 -0.0910 0.0866 1.0000 Uiso R . . . . . .
H161 H -0.0188 0.3580 0.0511 0.0954 1.0000 Uiso R . . . . . .
H162 H 0.1184 0.4219 0.0792 0.0954 1.0000 Uiso R . . . . . .
H171 H 0.5185 0.2598 0.1360 0.0722 1.0000 Uiso R . . . . . .
H172 H 0.4391 0.3489 0.1376 0.0722 1.0000 Uiso R . . . . . .
H181 H 0.6131 0.4155 0.2499 0.0706 1.0000 Uiso R . . . . . .
H182 H 0.7051 0.3553 0.2008 0.0706 1.0000 Uiso R . . . . . .
H191 H 0.7112 0.2466 0.2983 0.0583 1.0000 Uiso R . . . . . .
H192 H 0.7196 0.3327 0.3638 0.0583 1.0000 Uiso R . . . . . .
H201 H 0.4886 0.3156 0.3658 0.0481 1.0000 Uiso R . . . . . .
H202 H 0.5142 0.2142 0.3464 0.0481 1.0000 Uiso R . . . . . .
H221 H 0.4941 0.9015 0.3931 0.0513 1.0000 Uiso R . . . . . .
H231 H 0.6123 1.0424 0.4005 0.0642 1.0000 Uiso R . . . . . .
H241 H 0.7791 1.0648 0.3125 0.0729 1.0000 Uiso R . . . . . .
H251 H 0.8244 0.9450 0.2177 0.0656 1.0000 Uiso R . . . . . .
H261 H 0.7070 0.8037 0.2110 0.0528 1.0000 Uiso R . . . . . .
H281 H 0.8000 0.7280 0.3549 0.0391 1.0000 Uiso R . . . . . .
H291 H 0.9502 0.6279 0.4363 0.0462 1.0000 Uiso R . . . . . .
H301 H 0.8526 0.5025 0.4910 0.0474 1.0000 Uiso R . . . . . .
H311 H 0.6042 0.4819 0.4660 0.0493 1.0000 Uiso R . . . . . .
H321 H 0.4551 0.5840 0.3884 0.0442 1.0000 Uiso R . . . . . .
H341 H 0.4151 0.8009 0.1264 0.0515 1.0000 Uiso R . . . . . .
H351 H 0.3305 0.7337 -0.0197 0.0606 1.0000 Uiso R . . . . . .
H361 H 0.3242 0.5767 -0.0478 0.0593 1.0000 Uiso R . . . . . .
H371 H 0.4113 0.4887 0.0716 0.0619 1.0000 Uiso R . . . . . .
H381 H 0.4922 0.5566 0.2185 0.0505 1.0000 Uiso R . . . . . .
H401 H 0.4334 0.7405 0.4647 0.0511 1.0000 Uiso R . . . . . .
H411 H 0.2312 0.7794 0.5141 0.0618 1.0000 Uiso R . . . . . .
H421 H 0.0227 0.8122 0.4110 0.0622 1.0000 Uiso R . . . . . .
H431 H 0.0193 0.8039 0.2572 0.0579 1.0000 Uiso R . . . . . .
H441 H 0.2224 0.7662 0.2075 0.0468 1.0000 Uiso R . . . . . .

loop_
_atom_site_aniso_label
_atom_site_aniso_U_11
_atom_site_aniso_U_22
_atom_site_aniso_U_33
_atom_site_aniso_U_23
_atom_site_aniso_U_13
_atom_site_aniso_U_12
Ca1 0.0243(3) 0.0445(3) 0.0273(3) -0.0007(2) 0.00450(19) 0.0003(2)
B1 0.0292(16) 0.055(2) 0.051(2) 0.0046(17) 0.0039(14) -0.0091(15)
B2 0.0240(13) 0.0385(17) 0.0289(14) 0.0019(12) 0.0044(11) 0.0025(12)
O1 0.0406(13) 0.0880(19) 0.0555(15) -0.0349(14) 0.0001(11) 0.0127(12)
O2 0.0419(11) 0.0474(12) 0.0296(10) 0.0011(9) 0.0082(8) -0.0033(9)
O3 0.0272(9) 0.0439(12) 0.0487(12) -0.0041(9) 0.0129(9) -0.0070(8)
O4 0.0387(11) 0.0755(16) 0.0324(11) 0.0129(10) 0.0115(9) 0.0189(11)
O5 0.0249(9) 0.0548(13) 0.0321(10) 0.0087(9) 0.0067(8) -0.0036(8)
C1 0.042(2) 0.107(4) 0.092(3) -0.048(3) 0.004(2) 0.021(2)
C2 0.124(5) 0.107(4) 0.128(5) -0.041(4) -0.041(4) 0.069(4)
C3 0.116(4) 0.082(4) 0.085(3) -0.017(3) 0.001(3) 0.002(3)
C4 0.059(2) 0.075(3) 0.057(2) -0.029(2) -0.0011(18) 0.000(2)
C5 0.087(3) 0.052(2) 0.0341(16) -0.0026(15) 0.0201(17) -0.0122(19)
C6 0.052(2) 0.081(3) 0.0383(17) 0.0033(17) 0.0164(15) -0.0109(18)
C7 0.130(5) 0.063(3) 0.055(2) 0.006(2) 0.022(3) -0.019(3)
C8 0.092(3) 0.043(2) 0.052(2) 0.0068(16) 0.023(2) 0.0209(19)
C9 0.0359(15) 0.053(2) 0.0547(19) -0.0099(15) 0.0214(14) -0.0059(14)
C10 0.0413(16) 0.055(2) 0.0495(18) -0.0094(15) 0.0135(14) 0.0082(15)
C11 0.0473(18) 0.0448(19) 0.0530(19) 0.0004(15) 0.0125(15) -0.0006(14)
C12 0.0361(16) 0.0434(19) 0.079(2) -0.0054(17) 0.0144(16) -0.0109(14)
C13 0.065(2) 0.080(3) 0.0346(17) 0.0033(17) 0.0145(16) 0.021(2)
C14 0.090(3) 0.066(2) 0.0375(18) 0.0005(16) 0.0260(19) -0.001(2)
C15 0.093(3) 0.068(3) 0.048(2) 0.0150(19) 0.018(2) 0.028(2)
C16 0.070(3) 0.091(3) 0.058(2) 0.030(2) 0.031(2) 0.037(2)
C17 0.0324(15) 0.096(3) 0.0439(18) 0.0292(19) 0.0106(13) -0.0039(17)
C18 0.0315(15) 0.073(3) 0.066(2) 0.032(2) 0.0071(15) -0.0045(16)
C19 0.0289(14) 0.060(2) 0.0518(19) 0.0153(16) 0.0038(13) -0.0010(14)
C20 0.0307(13) 0.0513(18) 0.0347(14) 0.0075(13) 0.0034(11) -0.0029(12)
C21 0.0239(12) 0.0395(15) 0.0355(14) 0.0080(12) -0.0014(10) 0.0024(11)
C22 0.0409(16) 0.0413(17) 0.0432(17) 0.0077(13) -0.0005(13) 0.0051(13)
C23 0.053(2) 0.0349(17) 0.070(2) 0.0072(16) -0.0028(17) 0.0044(15)
C24 0.049(2) 0.0389(19) 0.087(3) 0.0242(19) -0.0040(19) -0.0041(15)
C25 0.0355(16) 0.054(2) 0.071(2) 0.0273(19) 0.0050(16) -0.0031(15)
C26 0.0310(14) 0.0481(18) 0.0514(18) 0.0138(14) 0.0086(13) 0.0019(13)
C27 0.0278(12) 0.0366(15) 0.0242(12) -0.0030(10) 0.0039(10) -0.0007(11)
C28 0.0286(13) 0.0354(15) 0.0334(14) 0.0001(11) 0.0075(11) -0.0011(11)
C29 0.0287(13) 0.0475(17) 0.0369(15) 0.0010(13) 0.0043(11) 0.0060(12)
C30 0.0414(15) 0.0430(17) 0.0319(14) 0.0062(12) 0.0053(12) 0.0130(13)
C31 0.0431(16) 0.0448(17) 0.0356(15) 0.0099(13) 0.0109(13) 0.0012(13)
C32 0.0292(13) 0.0473(17) 0.0323(14) 0.0045(12) 0.0053(11) -0.0025(12)
C33 0.0245(12) 0.0468(17) 0.0283(13) 0.0023(11) 0.0072(10) 0.0003(11)
C34 0.0415(16) 0.0533(19) 0.0307(14) 0.0051(13) 0.0065(12) 0.0048(14)
C35 0.0423(17) 0.079(3) 0.0282(14) 0.0107(15) 0.0071(13) 0.0063(16)
C36 0.0489(18) 0.071(2) 0.0300(15) -0.0087(15) 0.0108(13) 0.0007(16)
C37 0.061(2) 0.058(2) 0.0331(16) -0.0075(15) 0.0102(15) -0.0025(17)
C38 0.0443(16) 0.0485(18) 0.0313(14) 0.0010(13) 0.0106(12) 0.0011(14)
C39 0.0258(12) 0.0371(15) 0.0342(14) -0.0008(11) 0.0057(10) -0.0022(11)
C40 0.0333(14) 0.058(2) 0.0346(15) 0.0003(13) 0.0081(12) 0.0017(13)
C41 0.0490(18) 0.060(2) 0.0458(18) 0.0006(15) 0.0243(15) 0.0030(16)
C42 0.0344(15) 0.051(2) 0.068(2) -0.0046(16) 0.0248(15) 0.0004(14)
C43 0.0252(13) 0.055(2) 0.060(2) -0.0030(16) 0.0045(13) 0.0027(13)
C44 0.0286(13) 0.0468(17) 0.0399(15) -0.0001(13) 0.0054(12) 0.0021(12)

loop_
_atom_type_symbol
_atom_type_scat_dispersion_real
_atom_type_scat_dispersion_imag
_atom_type_scat_Cromer_Mann_a1
_atom_type_scat_Cromer_Mann_b1
_atom_type_scat_Cromer_Mann_a2
_atom_type_scat_Cromer_Mann_b2
_atom_type_scat_Cromer_Mann_a3
_atom_type_scat_Cromer_Mann_b3
_atom_type_scat_Cromer_Mann_a4
_atom_type_scat_Cromer_Mann_b4
_atom_type_scat_Cromer_Mann_c
_atom_type_scat_source
Ca 0.2262 0.3064 8.6266 10.4421 7.3873 0.6599 1.5899 85.7484 1.0211 178.4370 1.3751 'International Tables Vol C 4.2.6.8 and 6.1.1.4'
H 0.0000 0.0000 0.4930 10.5109 0.3229 26.1257 0.1402 3.1424 0.0408 57.7998 0.0030 'International Tables Vol C 4.2.6.8 and 6.1.1.4'
C 0.0033 0.0016 2.3100 20.8439 1.0200 10.2075 1.5886 0.5687 0.8650 51.6512 0.2156 'International Tables Vol C 4.2.6.8 and 6.1.1.4'
O 0.0106 0.0060 3.0485 13.2771 2.2868 5.7011 1.5463 0.3239 0.8670 32.9089 0.2508 'International Tables Vol C 4.2.6.8 and 6.1.1.4'
B 0.0013 0.0007 2.0545 23.2185 1.3326 1.0210 1.0979 60.3498 0.7068 0.1403 -0.1932 'International Tables Vol C 4.2.6.8 and 6.1.1.4'

loop_
_geom_angle_atom_site_label_1
_geom_angle_site_symmetry_1
_geom_angle_atom_site_label_2
_geom_angle_site_symmetry_2
_geom_angle_atom_site_label_3
_geom_angle_site_symmetry_3
_geom_angle
_geom_angle_publ_flag
O1 . Ca1 . O2 . 89.12(10) yes
O1 . Ca1 . O3 . 161.31(9) yes
O2 . Ca1 . O3 . 94.12(8) yes
O1 . Ca1 . O4 . 84.20(10) yes
O2 . Ca1 . O4 . 168.38(7) yes
O3 . Ca1 . O4 . 89.30(8) yes
O1 . Ca1 . O5 . 81.40(8) yes
O2 . Ca1 . O5 . 83.18(7) yes
O3 . Ca1 . O5 . 80.72(7) yes
O4 . Ca1 . O5 . 86.42(7) yes
O1 . Ca1 . H2 . 114.0(10) no
O2 . Ca1 . H2 . 117.5(6) no
O3 . Ca1 . H2 . 80.7(9) no
O4 . Ca1 . H2 . 74.0(6) no
O5 . Ca1 . H2 . 153.0(3) no
O1 . Ca1 . H3 . 118.5(10) no
O2 . Ca1 . H3 . 72.2(7) no
O3 . Ca1 . H3 . 79.9(9) no
O4 . Ca1 . H3 . 119.3(7) no
O5 . Ca1 . H3 . 147.3(3) no
O1 . Ca1 . H4 . 75.7(3) no
O2 . Ca1 . H4 . 91.5(11) no
O3 . Ca1 . H4 . 122.5(3) no
O4 . Ca1 . H4 . 96.0(11) no
O5 . Ca1 . H4 . 156.6(3) no
H2 . Ca1 . H3 . 45.4(9) no
H2 . Ca1 . H4 . 47.1(9) no
H3 . Ca1 . H4 . 48.0(8) no
H1 . B1 . H2 . 111.2(8) no
H1 . B1 . H3 . 111.2(8) no
H2 . B1 . H3 . 103(3) no
H1 . B1 . H4 . 111.6(8) no
H2 . B1 . H4 . 108(3) no
H3 . B1 . H4 . 111(3) no
C21 . B2 . C27 . 110.0(2) yes
C21 . B2 . C33 . 110.7(2) yes
C27 . B2 . C33 . 108.0(2) yes
C21 . B2 . C39 . 107.7(2) yes
C27 . B2 . C39 . 111.7(2) yes
C33 . B2 . C39 . 108.8(2) yes
Ca1 . O1 . C1 . 125.3(2) yes
Ca1 . O1 . C4 . 128.5(2) yes
C1 . O1 . C4 . 104.4(3) yes
Ca1 . O2 . C5 . 125.3(2) yes
Ca1 . O2 . C8 . 121.3(2) yes
C5 . O2 . C8 . 107.0(3) yes
Ca1 . O3 . C9 . 124.90(17) yes
Ca1 . O3 . C12 . 128.95(18) yes
C9 . O3 . C12 . 105.5(2) yes
Ca1 . O4 . C13 . 130.4(2) yes
Ca1 . O4 . C16 . 118.77(19) yes
C13 . O4 . C16 . 109.0(3) yes
Ca1 . O5 . C17 . 123.33(17) yes
Ca1 . O5 . C20 . 127.78(16) yes
C17 . O5 . C20 . 108.9(2) yes
O1 . C1 . C2 . 105.0(4) yes
O1 . C1 . H11 . 110.1 no
C2 . C1 . H11 . 110.8 no
O1 . C1 . H12 . 111.6 no
C2 . C1 . H12 . 109.8 no
H11 . C1 . H12 . 109.5 no
C1 . C2 . C3 . 107.9(4) yes
C1 . C2 . H21 . 109.8 no
C3 . C2 . H21 . 108.5 no
C1 . C2 . H22 . 110.7 no
C3 . C2 . H22 . 110.4 no
H21 . C2 . H22 . 109.5 no
C2 . C3 . C4 . 98.9(5) yes
C2 . C3 . H31 . 111.7 no
C4 . C3 . H31 . 112.0 no
C2 . C3 . H32 . 113.1 no
C4 . C3 . H32 . 111.4 no
H31 . C3 . H32 . 109.5 no
O1 . C4 . C3 . 103.7(4) yes
O1 . C4 . H41 . 110.6 no
C3 . C4 . H41 . 110.5 no
O1 . C4 . H42 . 111.0 no
C3 . C4 . H42 . 111.5 no
H41 . C4 . H42 . 109.5 no
O2 . C5 . C6 . 105.9(3) yes
O2 . C5 . H51 . 110.4 no
C6 . C5 . H51 . 110.7 no
O2 . C5 . H52 . 110.2 no
C6 . C5 . H52 . 110.2 no
H51 . C5 . H52 . 109.5 no
C5 . C6 . C7 . 106.4(3) yes
C5 . C6 . H61 . 110.4 no
C7 . C6 . H61 . 110.6 no
C5 . C6 . H62 . 110.1 no
C7 . C6 . H62 . 109.8 no
H61 . C6 . H62 . 109.5 no
C6 . C7 . C8 . 106.1(3) yes
C6 . C7 . H71 . 110.8 no
C8 . C7 . H71 . 110.7 no
C6 . C7 . H72 . 109.9 no
C8 . C7 . H72 . 109.8 no
H71 . C7 . H72 . 109.5 no
C7 . C8 . O2 . 105.9(3) yes
C7 . C8 . H81 . 109.9 no
O2 . C8 . H81 . 110.3 no
C7 . C8 . H82 . 110.8 no
O2 . C8 . H82 . 110.5 no
H81 . C8 . H82 . 109.5 no
O3 . C9 . C10 . 104.4(3) yes
O3 . C9 . H91 . 110.8 no
C10 . C9 . H91 . 110.8 no
O3 . C9 . H92 . 110.5 no
C10 . C9 . H92 . 110.8 no
H91 . C9 . H92 . 109.5 no
C9 . C10 . C11 . 102.0(3) yes
C9 . C10 . H101 . 111.3 no
C11 . C10 . H101 . 111.3 no
C9 . C10 . H102 . 111.3 no
C11 . C10 . H102 . 111.2 no
H101 . C10 . H102 . 109.5 no
C10 . C11 . C12 . 105.0(3) yes
C10 . C11 . H111 . 110.7 no
C12 . C11 . H111 . 110.3 no
C10 . C11 . H112 . 110.5 no
C12 . C11 . H112 . 110.8 no
H111 . C11 . H112 . 109.5 no
C11 . C12 . O3 . 107.0(3) yes
C11 . C12 . H121 . 109.8 no
O3 . C12 . H121 . 109.8 no
C11 . C12 . H122 . 110.4 no
O3 . C12 . H122 . 110.4 no
H121 . C12 . H122 . 109.5 no
O4 . C13 . C14 . 105.0(3) yes
O4 . C13 . H131 . 110.7 no
C14 . C13 . H131 . 110.9 no
O4 . C13 . H132 . 110.4 no
C14 . C13 . H132 . 110.3 no
H131 . C13 . H132 . 109.5 no
C13 . C14 . C15 . 103.0(3) yes
C13 . C14 . H141 . 111.4 no
C15 . C14 . H141 . 111.5 no
C13 . C14 . H142 . 110.8 no
C15 . C14 . H142 . 110.7 no
H141 . C14 . H142 . 109.5 no
C14 . C15 . C16 . 105.7(3) yes
C14 . C15 . H151 . 110.8 no
C16 . C15 . H151 . 110.3 no
C14 . C15 . H152 . 110.0 no
C16 . C15 . H152 . 110.5 no
H151 . C15 . H152 . 109.5 no
C15 . C16 . O4 . 106.1(3) yes
C15 . C16 . H161 . 110.3 no
O4 . C16 . H161 . 109.9 no
C15 . C16 . H162 . 110.4 no
O4 . C16 . H162 . 110.7 no
H161 . C16 . H162 . 109.5 no
O5 . C17 . C18 . 105.9(3) yes
O5 . C17 . H171 . 110.0 no
C18 . C17 . H171 . 110.1 no
O5 . C17 . H172 . 110.6 no
C18 . C17 . H172 . 110.8 no
H171 . C17 . H172 . 109.5 no
C17 . C18 . C19 . 102.5(3) yes
C17 . C18 . H181 . 110.9 no
C19 . C18 . H181 . 110.9 no
C17 . C18 . H182 . 111.5 no
C19 . C18 . H182 . 111.4 no
H181 . C18 . H182 . 109.5 no
C18 . C19 . C20 . 102.7(2) yes
C18 . C19 . H191 . 110.8 no
C20 . C19 . H191 . 110.8 no
C18 . C19 . H192 . 111.4 no
C20 . C19 . H192 . 111.5 no
H191 . C19 . H192 . 109.5 no
C19 . C20 . O5 . 106.3(2) yes
C19 . C20 . H201 . 110.0 no
O5 . C20 . H201 . 110.2 no
C19 . C20 . H202 . 110.4 no
O5 . C20 . H202 . 110.4 no
H201 . C20 . H202 . 109.5 no
B2 . C21 . C22 . 122.3(3) yes
B2 . C21 . C26 . 122.2(3) yes
C22 . C21 . C26 . 115.5(3) yes
C21 . C22 . C23 . 122.6(3) yes
C21 . C22 . H221 . 118.8 no
C23 . C22 . H221 . 118.6 no
C22 . C23 . C24 . 119.9(4) yes
C22 . C23 . H231 . 120.3 no
C24 . C23 . H231 . 119.7 no
C23 . C24 . C25 . 119.1(3) yes
C23 . C24 . H241 . 120.5 no
C25 . C24 . H241 . 120.3 no
C24 . C25 . C26 . 120.3(3) yes
C24 . C25 . H251 . 119.7 no
C26 . C25 . H251 . 119.9 no
C21 . C26 . C25 . 122.5(3) yes
C21 . C26 . H261 . 118.6 no
C25 . C26 . H261 . 118.9 no
B2 . C27 . C28 . 122.3(2) yes
B2 . C27 . C32 . 122.5(2) yes
C28 . C27 . C32 . 115.1(3) yes
C27 . C28 . C29 . 122.9(3) yes
C27 . C28 . H281 . 118.5 no
C29 . C28 . H281 . 118.6 no
C28 . C29 . C30 . 120.0(3) yes
C28 . C29 . H291 . 120.2 no
C30 . C29 . H291 . 119.8 no
C29 . C30 . C31 . 118.8(3) yes
C29 . C30 . H301 . 120.8 no
C31 . C30 . H301 . 120.4 no
C30 . C31 . C32 . 120.6(3) yes
C30 . C31 . H311 . 119.8 no
C32 . C31 . H311 . 119.6 no
C27 . C32 . C31 . 122.6(3) yes
C27 . C32 . H321 . 118.7 no
C31 . C32 . H321 . 118.7 no
B2 . C33 . C34 . 121.7(3) yes
B2 . C33 . C38 . 123.4(3) yes
C34 . C33 . C38 . 114.6(3) yes
C33 . C34 . C35 . 123.0(3) yes
C33 . C34 . H341 . 118.4 no
C35 . C34 . H341 . 118.7 no
C34 . C35 . C36 . 120.2(3) yes
C34 . C35 . H351 . 119.9 no
C36 . C35 . H351 . 119.9 no
C35 . C36 . C37 . 119.0(3) yes
C35 . C36 . H361 . 120.7 no
C37 . C36 . H361 . 120.3 no
C36 . C37 . C38 . 119.9(3) yes
C36 . C37 . H371 . 120.0 no
C38 . C37 . H371 . 120.1 no
C37 . C38 . C33 . 123.2(3) yes
C37 . C38 . H381 . 118.4 no
C33 . C38 . H381 . 118.4 no
B2 . C39 . C40 . 122.6(2) yes
B2 . C39 . C44 . 122.2(2) yes
C40 . C39 . C44 . 114.8(3) yes
C39 . C40 . C41 . 122.8(3) yes
C39 . C40 . H401 . 118.5 no
C41 . C40 . H401 . 118.7 no
C40 . C41 . C42 . 120.4(3) yes
C40 . C41 . H411 . 119.7 no
C42 . C41 . H411 . 119.8 no
C41 . C42 . C43 . 118.9(3) yes
C41 . C42 . H421 . 120.6 no
C43 . C42 . H421 . 120.6 no
C42 . C43 . C44 . 120.3(3) yes
C42 . C43 . H431 . 119.8 no
C44 . C43 . H431 . 119.9 no
C39 . C44 . C43 . 122.8(3) yes
C39 . C44 . H441 . 118.7 no
C43 . C44 . H441 . 118.6 no
B1 . H2 . Ca1 . 84.1(5) no
B1 . H3 . Ca1 . 84.0(5) no
B1 . H4 . Ca1 . 83.9(5) no

loop_
_geom_bond_atom_site_label_1
_geom_bond_site_symmetry_1
_geom_bond_atom_site_label_2
_geom_bond_site_symmetry_2
_geom_bond_distance
_geom_bond_publ_flag
Ca1 . O1 . 2.355(2) yes
Ca1 . O2 . 2.371(2) yes
Ca1 . O3 . 2.374(2) yes
Ca1 . O4 . 2.419(2) yes
Ca1 . O5 . 2.3987(19) yes
Ca1 . H2 . 2.444(10) no
Ca1 . H3 . 2.445(9) no
Ca1 . H4 . 2.445(9) no
B1 . H1 . 1.18(5) no
B1 . H2 . 1.203(10) no
B1 . H3 . 1.206(10) no
B1 . H4 . 1.207(10) no
B2 . C21 . 1.655(4) yes
B2 . C27 . 1.652(4) yes
B2 . C33 . 1.653(4) yes
B2 . C39 . 1.639(4) yes
O1 . C1 . 1.450(5) yes
O1 . C4 . 1.437(4) yes
O2 . C5 . 1.439(4) yes
O2 . C8 . 1.453(4) yes
O3 . C9 . 1.451(4) yes
O3 . C12 . 1.457(4) yes
O4 . C13 . 1.452(4) yes
O4 . C16 . 1.457(5) yes
O5 . C17 . 1.454(3) yes
O5 . C20 . 1.445(3) yes
C1 . C2 . 1.353(8) yes
C1 . H11 . 0.950 no
C1 . H12 . 0.950 no
C2 . C3 . 1.552(9) yes
C2 . H21 . 0.950 no
C2 . H22 . 0.950 no
C3 . C4 . 1.370(8) yes
C3 . H31 . 0.950 no
C3 . H32 . 0.950 no
C4 . H41 . 0.950 no
C4 . H42 . 0.950 no
C5 . C6 . 1.478(5) yes
C5 . H51 . 0.950 no
C5 . H52 . 0.950 no
C6 . C7 . 1.436(6) yes
C6 . H61 . 0.950 no
C6 . H62 . 0.950 no
C7 . C8 . 1.532(6) yes
C7 . H71 . 0.950 no
C7 . H72 . 0.950 no
C8 . H81 . 0.950 no
C8 . H82 . 0.950 no
C9 . C10 . 1.498(5) yes
C9 . H91 . 0.950 no
C9 . H92 . 0.950 no
C10 . C11 . 1.534(5) yes
C10 . H101 . 0.950 no
C10 . H102 . 0.950 no
C11 . C12 . 1.507(5) yes
C11 . H111 . 0.950 no
C11 . H112 . 0.950 no
C12 . H121 . 0.950 no
C12 . H122 . 0.950 no
C13 . C14 . 1.487(6) yes
C13 . H131 . 0.950 no
C13 . H132 . 0.950 no
C14 . C15 . 1.502(6) yes
C14 . H141 . 0.950 no
C14 . H142 . 0.950 no
C15 . C16 . 1.473(5) yes
C15 . H151 . 0.950 no
C15 . H152 . 0.950 no
C16 . H161 . 0.950 no
C16 . H162 . 0.950 no
C17 . C18 . 1.500(5) yes
C17 . H171 . 0.950 no
C17 . H172 . 0.950 no
C18 . C19 . 1.511(5) yes
C18 . H181 . 0.950 no
C18 . H182 . 0.950 no
C19 . C20 . 1.518(4) yes
C19 . H191 . 0.950 no
C19 . H192 . 0.950 no
C20 . H201 . 0.950 no
C20 . H202 . 0.950 no
C21 . C22 . 1.404(5) yes
C21 . C26 . 1.402(4) yes
C22 . C23 . 1.391(5) yes
C22 . H221 . 0.950 no
C23 . C24 . 1.393(6) yes
C23 . H231 . 0.950 no
C24 . C25 . 1.376(6) yes
C24 . H241 . 0.950 no
C25 . C26 . 1.395(5) yes
C25 . H251 . 0.950 no
C26 . H261 . 0.950 no
C27 . C28 . 1.401(4) yes
C27 . C32 . 1.404(4) yes
C28 . C29 . 1.396(4) yes
C28 . H281 . 0.950 no
C29 . C30 . 1.387(5) yes
C29 . H291 . 0.950 no
C30 . C31 . 1.380(4) yes
C30 . H301 . 0.950 no
C31 . C32 . 1.393(4) yes
C31 . H311 . 0.950 no
C32 . H321 . 0.950 no
C33 . C34 . 1.409(4) yes
C33 . C38 . 1.387(5) yes
C34 . C35 . 1.393(4) yes
C34 . H341 . 0.950 no
C35 . C36 . 1.376(6) yes
C35 . H351 . 0.950 no
C36 . C37 . 1.378(5) yes
C36 . H361 . 0.950 no
C37 . C38 . 1.404(4) yes
C37 . H371 . 0.950 no
C38 . H381 . 0.950 no
C39 . C40 . 1.403(4) yes
C39 . C44 . 1.401(4) yes
C40 . C41 . 1.391(4) yes
C40 . H401 . 0.950 no
C41 . C42 . 1.376(5) yes
C41 . H411 . 0.950 no
C42 . C43 . 1.377(5) yes
C42 . H421 . 0.950 no
C43 . C44 . 1.396(4) yes
C43 . H431 . 0.950 no
C44 . H441 . 0.950 no
